data_7122911
loop_
_publ_author_name
'Kroc, Michelle A.'
'Markiewicz, Maciej'
'Pace, Wiktoria H.'
'Wink, Donald'
'Anderson, Laura'

_publ_section_title
;
 Catalyst-Controlled Cascade Synthesis of Bridged Bicyclic
 Tetrahydrobenz[b]azepine-4-ones
;
_journal_name_full 'Chemical Communications'
_journal_paper_doi 10.1039/C8CC10313E
_journal_year 2019
_chemical_formula_sum 'C21 H20 Br N O3'
_chemical_formula_weight 414.29
_chemical_name_systematic
; 
 ? 
;
_space_group_IT_number 15
_symmetry_cell_setting monoclinic
_symmetry_space_group_name_Hall '-C 2yc'
_symmetry_space_group_name_H-M 'C 1 2/c 1'
_atom_sites_solution_hydrogens geom
_atom_sites_solution_primary direct
_atom_sites_solution_secondary difmap
_audit_creation_method SHELXL-97
_audit_update_record
;
2018-12-21 deposited with the CCDC.
2019-01-30 downloaded from the CCDC.
;
_cell_angle_alpha 90.00
_cell_angle_beta 110.172(2)
_cell_angle_gamma 90.00
_cell_formula_units_Z 8
_cell_length_a 30.809(2)
_cell_length_b 7.0596(5)
_cell_length_c 18.5420(14)
_cell_measurement_reflns_used 9799
_cell_measurement_temperature 296(2)
_cell_measurement_theta_max 24.1029
_cell_measurement_theta_min 2.2776
_cell_volume 3785.5(5)
_computing_structure_refinement 'SHELXL-97 (Sheldrick, 2008)'
_computing_structure_solution 'SHELXS-97 (Sheldrick, 2008)'
_diffrn_ambient_temperature 296(2)
_diffrn_measured_fraction_theta_full 0.990
_diffrn_measured_fraction_theta_max 0.990
_diffrn_measurement_device_type 'Bruker PHOTON CCC'
_diffrn_radiation_monochromator graphite
_diffrn_radiation_source 'fine-focus sealed tube'
_diffrn_radiation_type MoK\a
_diffrn_radiation_wavelength 0.71073
_diffrn_reflns_av_R_equivalents 0.0394
_diffrn_reflns_av_sigmaI/netI 0.0191
_diffrn_reflns_limit_h_max 35
_diffrn_reflns_limit_h_min -35
_diffrn_reflns_limit_k_max 8
_diffrn_reflns_limit_k_min -8
_diffrn_reflns_limit_l_max 21
_diffrn_reflns_limit_l_min -21
_diffrn_reflns_number 48902
_diffrn_reflns_theta_full 24.27
_diffrn_reflns_theta_max 24.27
_diffrn_reflns_theta_min 2.28
_exptl_absorpt_coefficient_mu 2.192
_exptl_absorpt_correction_T_max 0.6213
_exptl_absorpt_correction_T_min 0.4388
_exptl_absorpt_correction_type multi-scan
_exptl_absorpt_process_details SADABS
_exptl_crystal_colour colorless
_exptl_crystal_density_diffrn 1.454
_exptl_crystal_density_method 'not measured'
_exptl_crystal_description block
_exptl_crystal_F_000 1696
_exptl_crystal_size_max 0.45
_exptl_crystal_size_mid 0.25
_exptl_crystal_size_min 0.24
_refine_diff_density_max 1.376
_refine_diff_density_min -0.574
_refine_diff_density_rms 0.102
_refine_ls_extinction_coef 0.0078(15)
_refine_ls_extinction_expression Fc^*^=kFc[1+0.001xFc^2^\l^3^/sin(2\q)]^-1/4^
_refine_ls_extinction_method SHELXL
_refine_ls_goodness_of_fit_ref 2.095
_refine_ls_hydrogen_treatment mixed
_refine_ls_matrix_type full
_refine_ls_number_parameters 242
_refine_ls_number_reflns 3039
_refine_ls_number_restraints 0
_refine_ls_restrained_S_all 2.095
_refine_ls_R_factor_all 0.0933
_refine_ls_R_factor_gt 0.0787
_refine_ls_shift/su_max 0.014
_refine_ls_shift/su_mean 0.002
_refine_ls_structure_factor_coef Fsqd
_refine_ls_weighting_details 'calc w=1/[\s^2^(Fo^2^)+(0.1000P)^2^+0.0322P] where P=(Fo^2^+2Fc^2^)/3'
_refine_ls_weighting_scheme calc
_refine_ls_wR_factor_gt 0.2498
_refine_ls_wR_factor_ref 0.2584
_reflns_number_gt 2541
_reflns_number_total 3039
_reflns_threshold_expression >2sigma(I)
_cod_data_source_file c8cc10313e2.cif
_cod_data_source_block compound6b
_cod_original_sg_symbol_H-M 'C 2/c'
_cod_database_code 7122911

loop_
_symmetry_equiv_pos_as_xyz
'x, y, z'
'-x, y, -z+1/2'
'x+1/2, y+1/2, z'
'-x+1/2, y+1/2, -z+1/2'
'-x, -y, -z'
'x, -y, z-1/2'
'-x+1/2, -y+1/2, -z'
'x+1/2, -y+1/2, z-1/2'

loop_
_atom_site_label
_atom_site_type_symbol
_atom_site_fract_x
_atom_site_fract_y
_atom_site_fract_z
_atom_site_U_iso_or_equiv
_atom_site_adp_type
_atom_site_occupancy
_atom_site_symmetry_multiplicity
_atom_site_calc_flag
_atom_site_refinement_flags
Br1 Br 1.03362(2) 0.73043(11) 0.38623(4) 0.0692(5) Uani 1 1 d .
C11 C 0.90012(17) 0.5131(7) 0.4253(3) 0.0383(12) Uani 1 1 d .
C8 C 0.98006(17) 0.6409(8) 0.4042(3) 0.0455(13) Uani 1 1 d .
C6 C 0.91742(18) 0.6957(7) 0.4491(3) 0.0381(12) Uani 1 1 d .
C10 C 0.92475(19) 0.3965(8) 0.3941(3) 0.0509(15) Uani 1 1 d .
H10 H 0.9141 0.2742 0.3794 0.061 Uiso 1 1 calc R
C2 C 0.82520(18) 0.5512(7) 0.4498(3) 0.0454(14) Uani 1 1 d .
C9 C 0.9660(2) 0.4586(8) 0.3837(3) 0.0533(15) Uani 1 1 d .
H9 H 0.9830 0.3782 0.3637 0.064 Uiso 1 1 calc R
C13 C 0.8846(2) 0.7377(7) 0.5565(4) 0.0479(15) Uani 1 1 d .
H13 H 0.9100 0.6487 0.5794 0.058 Uiso 1 1 calc R
C7 C 0.95668(19) 0.7564(7) 0.4372(3) 0.0402(13) Uani 1 1 d .
H7 H 0.9676 0.8784 0.4519 0.048 Uiso 1 1 calc R
C5 C 0.89302(19) 0.8304(7) 0.4866(3) 0.0414(13) Uani 1 1 d .
H5 H 0.9119 0.9443 0.5037 0.050 Uiso 1 1 calc R
C3 C 0.8128(2) 0.7264(8) 0.3900(5) 0.0629(19) Uani 1 1 d .
H3 H 0.8176 0.6827 0.3432 0.075 Uiso 1 1 calc R
C4 C 0.84777(18) 0.8840(7) 0.4242(3) 0.0427(13) Uani 1 1 d .
C12 C 0.8387(2) 0.6189(9) 0.5294(4) 0.0679(19) Uani 1 1 d .
H12A H 0.8424 0.5105 0.5632 0.081 Uiso 1 1 calc R
H12B H 0.8139 0.6962 0.5345 0.081 Uiso 1 1 calc R
C31 C 0.7671(3) 0.7964(10) 0.3681(4) 0.0626(19) Uani 1 1 d .
C32 C 0.6925(2) 0.8112(13) 0.2748(4) 0.077(2) Uani 1 1 d .
H32A H 0.6774 0.7525 0.3065 0.115 Uiso 1 1 calc R
H32B H 0.6775 0.7734 0.2224 0.115 Uiso 1 1 calc R
H32C H 0.6908 0.9464 0.2787 0.115 Uiso 1 1 calc R
O31 O 0.75313(19) 0.8976(8) 0.4128(3) 0.0941(18) Uani 1 1 d .
O32 O 0.73938(19) 0.7544(6) 0.2997(3) 0.0793(17) Uani 1 1 d .
O4 O 0.84069(14) 1.0382(5) 0.3938(2) 0.0586(11) Uani 1 1 d .
C41 C 0.88575(19) 0.8799(8) 0.6176(3) 0.0470(14) Uani 1 1 d .
C42 C 0.8525(2) 1.0231(9) 0.6038(3) 0.0610(17) Uani 1 1 d .
H42 H 0.8295 1.0328 0.5557 0.073 Uiso 1 1 calc R
C43 C 0.8534(3) 1.1511(10) 0.6613(4) 0.072(2) Uani 1 1 d .
H43 H 0.8305 1.2429 0.6519 0.086 Uiso 1 1 calc R
C44 C 0.8876(3) 1.1431(11) 0.7314(4) 0.079(2) Uani 1 1 d .
H44 H 0.8887 1.2320 0.7690 0.095 Uiso 1 1 calc R
C46 C 0.9194(2) 0.8718(10) 0.6890(4) 0.0633(17) Uani 1 1 d .
H46 H 0.9418 0.7774 0.6996 0.076 Uiso 1 1 calc R
N1 N 0.86059(15) 0.4454(6) 0.4348(3) 0.0462(12) Uani 1 1 d .
C21 C 0.7827(2) 0.4201(8) 0.4312(5) 0.071(2) Uani 1 1 d .
H21A H 0.7735 0.3800 0.3786 0.106 Uiso 1 1 calc R
H21B H 0.7577 0.4875 0.4392 0.106 Uiso 1 1 calc R
H21C H 0.7904 0.3113 0.4642 0.106 Uiso 1 1 calc R
C45 C 0.9205(3) 1.0026(11) 0.7460(4) 0.081(2) Uani 1 1 d .
H45 H 0.9436 0.9949 0.7941 0.097 Uiso 1 1 calc R
H1 H 0.854(3) 0.293(12) 0.425(5) 0.09(3) Uiso 1 1 d .

loop_
_atom_site_aniso_label
_atom_site_aniso_U_11
_atom_site_aniso_U_22
_atom_site_aniso_U_33
_atom_site_aniso_U_23
_atom_site_aniso_U_13
_atom_site_aniso_U_12
Br1 0.0503(6) 0.0786(7) 0.0891(8) 0.0079(3) 0.0373(5) -0.0083(3)
C11 0.039(3) 0.035(3) 0.042(3) -0.001(2) 0.015(2) -0.005(2)
C8 0.036(3) 0.055(4) 0.048(3) 0.006(3) 0.017(2) -0.003(3)
C6 0.041(3) 0.035(3) 0.037(3) 0.003(2) 0.012(2) -0.006(2)
C10 0.055(4) 0.034(3) 0.069(4) -0.007(2) 0.029(3) -0.007(2)
C2 0.040(3) 0.029(3) 0.070(4) -0.007(2) 0.023(3) -0.007(2)
C9 0.052(4) 0.049(3) 0.063(4) -0.005(3) 0.026(3) 0.007(3)
C13 0.060(4) 0.041(3) 0.053(4) 0.000(2) 0.033(3) -0.002(2)
C7 0.040(3) 0.039(3) 0.039(3) 0.000(2) 0.010(3) -0.013(2)
C5 0.054(3) 0.029(3) 0.045(3) -0.009(2) 0.022(3) -0.012(2)
C3 0.054(4) 0.042(3) 0.093(5) 0.001(3) 0.026(4) -0.009(3)
C4 0.045(3) 0.026(3) 0.058(3) -0.006(2) 0.018(3) -0.005(2)
C12 0.091(5) 0.055(4) 0.083(5) -0.024(3) 0.062(4) -0.036(3)
C31 0.062(4) 0.063(4) 0.056(4) 0.018(3) 0.011(4) -0.011(3)
C32 0.049(4) 0.110(6) 0.061(4) 0.014(4) 0.006(3) 0.000(4)
O31 0.091(4) 0.113(5) 0.087(4) -0.029(3) 0.043(3) 0.012(3)
O32 0.066(4) 0.072(3) 0.087(4) 0.001(2) 0.010(3) 0.002(2)
O4 0.072(3) 0.029(2) 0.068(3) 0.0019(18) 0.016(2) -0.0041(18)
C41 0.050(3) 0.051(3) 0.044(3) -0.005(2) 0.022(3) -0.016(3)
C42 0.084(5) 0.053(4) 0.049(3) -0.008(3) 0.026(3) 0.003(3)
C43 0.104(6) 0.055(4) 0.064(5) -0.012(3) 0.039(4) -0.004(4)
C44 0.133(7) 0.054(4) 0.067(5) -0.024(3) 0.055(5) -0.030(5)
C46 0.075(4) 0.065(4) 0.054(4) 0.002(3) 0.027(3) -0.007(3)
N1 0.045(3) 0.029(2) 0.073(3) -0.013(2) 0.030(2) -0.0094(19)
C21 0.049(4) 0.037(3) 0.143(7) -0.010(4) 0.055(4) -0.014(3)
C45 0.111(7) 0.076(5) 0.055(4) -0.017(4) 0.029(4) -0.027(5)

loop_
_atom_type_symbol
_atom_type_description
_atom_type_scat_dispersion_real
_atom_type_scat_dispersion_imag
_atom_type_scat_source
C C 0.0033 0.0016 'International Tables Vol C Tables 4.2.6.8 and 6.1.1.4'
H H 0.0000 0.0000 'International Tables Vol C Tables 4.2.6.8 and 6.1.1.4'
N N 0.0061 0.0033 'International Tables Vol C Tables 4.2.6.8 and 6.1.1.4'
O O 0.0106 0.0060 'International Tables Vol C Tables 4.2.6.8 and 6.1.1.4'
Br Br -0.2901 2.4595 'International Tables Vol C Tables 4.2.6.8 and 6.1.1.4'

loop_
_geom_angle_atom_site_label_1
_geom_angle_atom_site_label_2
_geom_angle_atom_site_label_3
_geom_angle
C10 C11 N1 119.2(4)
C10 C11 C6 118.4(5)
N1 C11 C6 122.4(5)
C9 C8 C7 121.4(5)
C9 C8 Br1 118.3(4)
C7 C8 Br1 120.3(4)
C7 C6 C11 119.8(5)
C7 C6 C5 118.7(5)
C11 C6 C5 121.5(5)
C11 C10 C9 121.5(5)
N1 C2 C12 113.4(5)
N1 C2 C21 106.8(4)
C12 C2 C21 110.1(5)
N1 C2 C3 106.4(5)
C12 C2 C3 111.0(5)
C21 C2 C3 108.8(5)
C8 C9 C10 117.7(5)
C41 C13 C5 112.3(4)
C41 C13 C12 112.5(5)
C5 C13 C12 110.5(5)
C8 C7 C6 121.1(5)
C4 C5 C6 106.0(4)
C4 C5 C13 111.5(5)
C6 C5 C13 111.7(4)
C31 C3 C4 110.8(5)
C31 C3 C2 116.3(6)
C4 C3 C2 107.8(5)
O4 C4 C5 123.3(5)
O4 C4 C3 118.3(5)
C5 C4 C3 117.7(5)
C2 C12 C13 114.0(5)
O31 C31 O32 120.4(7)
O31 C31 C3 122.3(7)
O32 C31 C3 117.3(8)
C31 O32 C32 120.7(7)
C46 C41 C42 117.9(6)
C46 C41 C13 120.9(6)
C42 C41 C13 121.2(5)
C43 C42 C41 120.6(6)
C44 C43 C42 120.6(7)
C43 C44 C45 119.5(6)
C41 C46 C45 121.2(7)
C11 N1 C2 127.8(4)
C44 C45 C46 120.2(7)

loop_
_geom_bond_atom_site_label_1
_geom_bond_atom_site_label_2
_geom_bond_distance
Br1 C8 1.900(5)
C11 C10 1.375(7)
C11 N1 1.375(6)
C11 C6 1.406(7)
C8 C9 1.369(8)
C8 C7 1.365(8)
C6 C7 1.371(8)
C6 C5 1.522(8)
C10 C9 1.419(8)
C2 N1 1.426(7)
C2 C12 1.469(8)
C2 C21 1.543(7)
C2 C3 1.617(9)
C13 C41 1.504(8)
C13 C5 1.552(8)
C13 C12 1.570(8)
C5 C4 1.521(8)
C3 C31 1.411(10)
C3 C4 1.527(8)
C4 O4 1.210(6)
C31 O31 1.277(9)
C31 O32 1.295(9)
C32 O32 1.415(9)
C41 C46 1.373(8)
C41 C42 1.399(8)
C42 C43 1.391(9)
C43 C44 1.363(10)
C44 C45 1.376(11)
C46 C45 1.395(10)
